data_7711782
loop_
_publ_author_name
'He, Yong'
'Huang, Ying-Ying'
'Fu, Jin-Hui'
'Liu, Yang'
'Wu, Xin-Tao'
'Sheng, Tian-Lu'

_publ_section_title
;
 Influence of the electronic effect of an ancillary ligand on MMCT and
 LMCT in localized cyanide-bridged complexes containing non-innocent
 ligands.
;
_journal_name_full 'Dalton transactions (Cambridge, England : 2003)'
_journal_paper_doi 10.1039/d2dt03048a
_journal_year 2022
_chemical_formula_moiety 'C46 H54 Fe N7 P2 Ru S2, I'
_chemical_formula_sum 'C46 H54 Fe I N7 P2 Ru S2'
_chemical_formula_weight 1114.84
_space_group_crystal_system monoclinic
_space_group_IT_number 9
_space_group_name_Hall 'C -2yc'
_space_group_name_H-M_alt 'C 1 c 1'
_atom_sites_solution_hydrogens geom
_atom_sites_solution_primary dual
_audit_creation_date 2022-10-26
_audit_creation_method
;
Olex2 1.3
(compiled 2020.11.12 svn.r5f609507 for OlexSys, GUI svn.r6408)
;
_audit_update_record
;
2022-10-26 deposited with the CCDC.	2022-11-15 downloaded from the CCDC.
;
_cell_angle_alpha 90
_cell_angle_beta 99.516(2)
_cell_angle_gamma 90
_cell_formula_units_Z 4
_cell_length_a 11.2180(3)
_cell_length_b 19.4971(4)
_cell_length_c 22.9165(5)
_cell_measurement_reflns_used 37808
_cell_measurement_temperature 293(2)
_cell_measurement_theta_max 34.4740
_cell_measurement_theta_min 2.1640
_cell_volume 4943.3(2)
_computing_cell_refinement 'CrysAlisPro 1.171.41.98a (Rigaku OD, 2021)'
_computing_data_collection 'CrysAlisPro 1.171.41.98a (Rigaku OD, 2021)'
_computing_data_reduction 'CrysAlisPro 1.171.41.98a (Rigaku OD, 2021)'
_computing_molecular_graphics 'Olex2 1.3 (Dolomanov et al., 2009)'
_computing_publication_material 'Olex2 1.3 (Dolomanov et al., 2009)'
_computing_structure_refinement 'SHELXL 2018/3 (Sheldrick, 2015)'
_computing_structure_solution 'SHELXT 2018/2 (Sheldrick, 2018)'
_diffrn_ambient_temperature 293(2)
_diffrn_detector 'CCD plate'
_diffrn_measured_fraction_theta_full 0.995
_diffrn_measured_fraction_theta_max 0.997
_diffrn_measurement_details
;
List of Runs (angles in degrees, time in seconds):

  # Type    Start    End  Width  t~exp~   \w     \q     \k     \f   Frames
#--------------------------------------------------------------------------
  1  \w   -118.00  62.00   0.50    3.50    --  -28.00  45.00   0.00  360
  2  \w   -118.00  62.00   0.50    3.50    --  -28.00  45.00  90.00  360
  3  \w   -118.00  62.00   0.50    3.50    --  -28.00  45.00 180.00  360
  4  \w   -118.00  62.00   0.50    3.50    --  -28.00  45.00 270.00  360
;
_diffrn_measurement_device 'abstract diffractometer'
_diffrn_measurement_device_type 'dtrek-CrysAlisPro-abstract goniometer imported rigaku-d*trek images'
_diffrn_measurement_method '\w scans'
_diffrn_orient_matrix_type 'CrysAlisPro convention (1999,Acta A55,543-557)'
_diffrn_orient_matrix_UB_11 -0.0193331000
_diffrn_orient_matrix_UB_12 -0.0213061000
_diffrn_orient_matrix_UB_13 0.0217271000
_diffrn_orient_matrix_UB_21 -0.0399840000
_diffrn_orient_matrix_UB_22 -0.0172844000
_diffrn_orient_matrix_UB_23 -0.0224273000
_diffrn_orient_matrix_UB_31 0.0462352000
_diffrn_orient_matrix_UB_32 -0.0238958000
_diffrn_orient_matrix_UB_33 -0.0031481000
_diffrn_radiation_monochromator graphite
_diffrn_radiation_probe x-ray
_diffrn_radiation_type 'Mo K\a'
_diffrn_radiation_wavelength 0.71073
_diffrn_reflns_av_R_equivalents 0.0166
_diffrn_reflns_av_unetI/netI 0.0153
_diffrn_reflns_Laue_measured_fraction_full 0.995
_diffrn_reflns_Laue_measured_fraction_max 0.997
_diffrn_reflns_limit_h_max 15
_diffrn_reflns_limit_h_min -15
_diffrn_reflns_limit_k_max 27
_diffrn_reflns_limit_k_min -27
_diffrn_reflns_limit_l_max 31
_diffrn_reflns_limit_l_min -31
_diffrn_reflns_number 41037
_diffrn_reflns_point_group_measured_fraction_full 0.993
_diffrn_reflns_point_group_measured_fraction_max 0.995
_diffrn_reflns_theta_full 25.242
_diffrn_reflns_theta_max 29.574
_diffrn_reflns_theta_min 2.089
_diffrn_source 'fine-focus sealed X-ray tube'
_diffrn_source_type 'Enhance (Mo) X-ray Source'
_exptl_absorpt_coefficient_mu 1.412
_exptl_absorpt_correction_T_max 1.00000
_exptl_absorpt_correction_T_min 0.74714
_exptl_absorpt_correction_type multi-scan
_exptl_absorpt_process_details
;
CrysAlisPro 1.171.41.98a (Rigaku Oxford Diffraction, 2021)
Empirical absorption correction using spherical harmonics,
implemented in SCALE3 ABSPACK scaling algorithm.
;
_exptl_crystal_colour 'dark violet'
_exptl_crystal_colour_modifier dark
_exptl_crystal_colour_primary violet
_exptl_crystal_density_diffrn 1.498
_exptl_crystal_description block
_exptl_crystal_F_000 2256
_exptl_crystal_size_max 0.15
_exptl_crystal_size_mid 0.08
_exptl_crystal_size_min 0.05
_refine_diff_density_max 0.655
_refine_diff_density_min -0.583
_refine_diff_density_rms 0.042
_refine_ls_abs_structure_details
;
 Refined as an inversion twin.
;
_refine_ls_abs_structure_Flack -0.008(10)
_refine_ls_extinction_method none
_refine_ls_goodness_of_fit_ref 1.017
_refine_ls_hydrogen_treatment constr
_refine_ls_matrix_type full
_refine_ls_number_parameters 539
_refine_ls_number_reflns 13810
_refine_ls_number_restraints 2
_refine_ls_restrained_S_all 1.017
_refine_ls_R_factor_all 0.0242
_refine_ls_R_factor_gt 0.0226
_refine_ls_shift/su_max 0.002
_refine_ls_shift/su_mean 0.000
_refine_ls_structure_factor_coef Fsqd
_refine_ls_weighting_details 'w=1/[\s^2^(Fo^2^)+(0.0322P)^2^+1.9957P] where P=(Fo^2^+2Fc^2^)/3'
_refine_ls_weighting_scheme calc
_refine_ls_wR_factor_gt 0.0549
_refine_ls_wR_factor_ref 0.0554
_reflns_Friedel_coverage 0.995
_reflns_Friedel_fraction_full 0.991
_reflns_Friedel_fraction_max 0.994
_reflns_number_gt 13327
_reflns_number_total 13810
_reflns_threshold_expression 'I > 2\s(I)'
_cod_data_source_file d2dt03048a2.cif
_cod_data_source_block cp5ru-fe
_cod_database_code 7711782
_shelx_shelxl_version_number 2018/3
_chemical_oxdiff_formula CHONIRuFeS
_shelx_space_group_comment
;
The symmetry employed for this shelxl refinement is uniquely defined
by the following loop, which should always be used as a source of
symmetry information in preference to the above space-group names.
They are only intended as comments.
;
_shelx_estimated_absorpt_t_max 0.933
_shelx_estimated_absorpt_t_min 0.816
_reflns_odcompleteness_completeness 96.65
_reflns_odcompleteness_iscentric 1
_reflns_odcompleteness_theta 34.27
_olex2_refinement_description
;
1. Twinned data refinement
 Scales: 1.008(10)
 -0.008(10)
2. Fixed Uiso
 At 1.2 times of:
  All C(H) groups, All C(H,H) groups, All N(H) groups
 At 1.5 times of:
  All C(H,H,H) groups
3.a Secondary CH2 refined with riding coordinates:
 C2(H2A,H2B), C3(H3A,H3B)
3.b Aromatic/amide H refined with riding coordinates:
 N7(H7), N2(H2), C31(H31), C27(H27), C37(H37), C36(H36), C42(H42), C33(H33),
 C16(H16), C34(H34), C15(H15), C30(H30), C19(H19), C35(H35), C29(H29), C25(H25),
  C24(H24), C23(H23), C22(H22), C21(H21), C28(H28), C18(H18), C17(H17)
3.c Fitted hexagon refined as free rotating group:
 C25(C24,C23,C22,C21,C20)
3.d Idealised Me refined as rotating group:
 C40(H40A,H40B,H40C), C44(H44A,H44B,H44C), C11(H11A,H11B,H11C), C46(H46A,H46B,
 H46C), C10(H10A,H10B,H10C), C38(H38A,H38B,H38C), C9(H9A,H9B,H9C), C12(H12A,
 H12B,H12C), C13(H13A,H13B,H13C)
;
_olex2_submission_special_instructions 'No special instructions were received'
_oxdiff_exptl_absorpt_empirical_details
;
Empirical correction (ABSPACK) includes:
- Absorption correction using spherical harmonics
- Frame scaling
- Detector area scaling
;
_oxdiff_exptl_absorpt_empirical_full_max 1.223
_oxdiff_exptl_absorpt_empirical_full_min 0.840

loop_
_space_group_symop_operation_xyz
'x, y, z'
'x, -y, z+1/2'
'x+1/2, y+1/2, z'
'x+1/2, -y+1/2, z+1/2'

loop_
_atom_site_label
_atom_site_type_symbol
_atom_site_fract_x
_atom_site_fract_y
_atom_site_fract_z
_atom_site_U_iso_or_equiv
_atom_site_adp_type
_atom_site_occupancy
_atom_site_site_symmetry_order
_atom_site_calc_flag
_atom_site_refinement_flags_posn
_atom_site_refinement_flags_adp
_atom_site_refinement_flags_occupancy
_atom_site_disorder_assembly
_atom_site_disorder_group
Ru1 Ru 0.54373(2) 0.63564(2) 0.56484(2) 0.03008(5) Uani 1 1 d . . . . .
I1 I 0.74725(3) 0.37695(2) 0.38071(2) 0.07009(9) Uani 1 1 d . . . . .
Fe1 Fe 0.41743(3) 0.68035(2) 0.34653(2) 0.02618(7) Uani 1 1 d . . . . .
P2 P 0.71863(6) 0.59663(4) 0.53780(3) 0.03325(13) Uani 1 1 d . . . . .
P1 P 0.47909(7) 0.52671(4) 0.53774(3) 0.03653(14) Uani 1 1 d . . . . .
S1 S 0.02302(7) 0.64511(5) 0.30667(5) 0.0590(2) Uani 1 1 d . . . . .
S2 S 0.65578(9) 0.84223(5) 0.29518(6) 0.0671(3) Uani 1 1 d . . . . .
N3 N 0.2304(2) 0.58456(14) 0.31351(12) 0.0396(5) Uani 1 1 d . . . . .
N7 N 0.4663(2) 0.76851(12) 0.32411(11) 0.0355(5) Uani 1 1 d . . . . .
H7 H 0.421221 0.804344 0.322737 0.043 Uiso 1 1 calc R U . . .
N6 N 0.6379(2) 0.71122(13) 0.30857(11) 0.0376(5) Uani 1 1 d . . . . .
N2 N 0.2506(2) 0.70117(13) 0.32927(11) 0.0362(5) Uani 1 1 d . . . . .
H2 H 0.222654 0.742264 0.329037 0.043 Uiso 1 1 calc R U . . .
N4 N 0.35271(19) 0.59187(11) 0.32426(10) 0.0309(4) Uani 1 1 d . . . . .
N5 N 0.56721(19) 0.65804(11) 0.32128(10) 0.0302(4) Uani 1 1 d . . . . .
C31 C 0.8050(3) 0.52455(19) 0.64268(15) 0.0483(7) Uani 1 1 d . . . . .
H31 H 0.736122 0.540071 0.656268 0.058 Uiso 1 1 calc R U . . .
C27 C 0.9316(4) 0.5201(2) 0.56832(19) 0.0605(10) Uani 1 1 d . . . . .
H27 H 0.947527 0.532769 0.531249 0.073 Uiso 1 1 calc R U . . .
C32 C 0.8165(3) 0.66162(16) 0.51242(13) 0.0383(6) Uani 1 1 d . . . . .
C37 C 0.9222(3) 0.6840(2) 0.54863(17) 0.0520(8) Uani 1 1 d . . . . .
H37 H 0.946594 0.663633 0.585379 0.062 Uiso 1 1 calc R U . . .
C26 C 0.8262(3) 0.54421(16) 0.58746(14) 0.0421(6) Uani 1 1 d . . . . .
C36 C 0.9906(3) 0.7362(2) 0.5300(2) 0.0645(10) Uani 1 1 d . . . . .
H36 H 1.059964 0.751055 0.554660 0.077 Uiso 1 1 calc R U . . .
N1 N 0.4631(2) 0.67229(13) 0.43186(10) 0.0357(5) Uani 1 1 d . . . . .
C1 C 0.4947(2) 0.65800(14) 0.48124(12) 0.0316(5) Uani 1 1 d . . . . .
C43 C 0.6142(2) 0.59476(15) 0.32128(12) 0.0335(5) Uani 1 1 d . . . . .
C42 C 0.5431(2) 0.53688(14) 0.32600(12) 0.0350(5) Uani 1 1 d . . . . .
H42 H 0.583618 0.495104 0.330017 0.042 Uiso 1 1 calc R U . . .
C2 C 0.5728(4) 0.4920(2) 0.48457(18) 0.0570(9) Uani 1 1 d . . . . .
H2A H 0.605396 0.447895 0.498978 0.068 Uiso 1 1 calc R U . . .
H2B H 0.521195 0.484300 0.446811 0.068 Uiso 1 1 calc R U . . .
C33 C 0.7819(3) 0.6943(2) 0.45856(16) 0.0521(8) Uani 1 1 d . . . . .
H33 H 0.710390 0.681506 0.434447 0.062 Uiso 1 1 calc R U . . .
C39 C 0.1812(2) 0.64656(16) 0.31761(13) 0.0371(6) Uani 1 1 d . . . . .
C40 C 0.3565(3) 0.46590(16) 0.32362(17) 0.0484(7) Uani 1 1 d . . . . .
H40A H 0.309129 0.459019 0.285180 0.073 Uiso 1 1 calc R U . . .
H40B H 0.304683 0.464753 0.353020 0.073 Uiso 1 1 calc R U . . .
H40C H 0.415944 0.430221 0.331508 0.073 Uiso 1 1 calc R U . . .
C8 C 0.4459(3) 0.72875(18) 0.59056(15) 0.0477(7) Uani 1 1 d . . . . .
C16 C 0.1282(4) 0.5611(3) 0.45551(18) 0.0655(11) Uani 1 1 d . . . . .
H16 H 0.077250 0.598578 0.446472 0.079 Uiso 1 1 calc R U . . .
C44 C 0.7441(3) 0.58595(19) 0.31453(18) 0.0518(8) Uani 1 1 d . . . . .
H44A H 0.766082 0.538468 0.319470 0.078 Uiso 1 1 calc R U . . .
H44B H 0.794392 0.612811 0.343948 0.078 Uiso 1 1 calc R U . . .
H44C H 0.754870 0.600938 0.275837 0.078 Uiso 1 1 calc R U . . .
C11 C 0.7514(4) 0.6959(2) 0.68115(18) 0.0640(10) Uani 1 1 d . . . . .
H11A H 0.773077 0.652105 0.698934 0.096 Uiso 1 1 calc R U . . .
H11B H 0.757189 0.730344 0.711428 0.096 Uiso 1 1 calc R U . . .
H11C H 0.805359 0.707071 0.654115 0.096 Uiso 1 1 calc R U . . .
C34 C 0.8526(4) 0.7459(2) 0.4401(2) 0.0663(10) Uani 1 1 d . . . . .
H34 H 0.828586 0.766586 0.403486 0.080 Uiso 1 1 calc R U . . .
C7 C 0.5738(3) 0.74082(17) 0.60292(15) 0.0458(7) Uani 1 1 d . . . . .
C41 C 0.4184(2) 0.53407(14) 0.32543(12) 0.0343(5) Uani 1 1 d . . . . .
C14 C 0.3236(3) 0.51468(19) 0.49839(14) 0.0464(7) Uani 1 1 d . . . . .
C15 C 0.2472(3) 0.5705(2) 0.48439(15) 0.0517(8) Uani 1 1 d . . . . .
H15 H 0.275282 0.614543 0.494315 0.062 Uiso 1 1 calc R U . . .
C45 C 0.5759(3) 0.76918(15) 0.31093(13) 0.0374(6) Uani 1 1 d . . . . .
C46 C 0.5431(4) 0.9086(2) 0.2904(3) 0.0743(14) Uani 1 1 d . . . . .
H46A H 0.475562 0.896654 0.260712 0.111 Uiso 1 1 calc R U . . .
H46B H 0.577102 0.951172 0.280119 0.111 Uiso 1 1 calc R U . . .
H46C H 0.516550 0.913233 0.327976 0.111 Uiso 1 1 calc R U . . .
C10 C 0.5382(5) 0.5991(2) 0.71101(15) 0.0651(11) Uani 1 1 d . . . . .
H10A H 0.498631 0.557292 0.696522 0.098 Uiso 1 1 calc R U . . .
H10B H 0.499973 0.617242 0.742213 0.098 Uiso 1 1 calc R U . . .
H10C H 0.621730 0.589907 0.725922 0.098 Uiso 1 1 calc R U . . .
C3 C 0.6765(3) 0.53814(17) 0.47494(13) 0.0424(6) Uani 1 1 d . . . . .
H3A H 0.652993 0.564643 0.439057 0.051 Uiso 1 1 calc R U . . .
H3B H 0.745704 0.510257 0.469970 0.051 Uiso 1 1 calc R U . . .
C30 C 0.8865(4) 0.4813(2) 0.67851(18) 0.0633(10) Uani 1 1 d . . . . .
H30 H 0.870655 0.467746 0.715382 0.076 Uiso 1 1 calc R U . . .
C38 C -0.0162(4) 0.7343(3) 0.2948(3) 0.0799(14) Uani 1 1 d . . . . .
H38A H 0.019438 0.751669 0.262513 0.120 Uiso 1 1 calc R U . . .
H38B H 0.013472 0.759931 0.330016 0.120 Uiso 1 1 calc R U . . .
H38C H -0.102533 0.738811 0.285696 0.120 Uiso 1 1 calc R U . . .
C19 C 0.2803(4) 0.4489(2) 0.48302(17) 0.0605(9) Uani 1 1 d . . . . .
H19 H 0.330127 0.411010 0.492268 0.073 Uiso 1 1 calc R U . . .
C35 C 0.9573(4) 0.7666(2) 0.4752(2) 0.0685(11) Uani 1 1 d . . . . .
H35 H 1.005126 0.800537 0.462395 0.082 Uiso 1 1 calc R U . . .
C29 C 0.9887(4) 0.4592(3) 0.6594(2) 0.0758(13) Uani 1 1 d . . . . .
H29 H 1.043272 0.431367 0.683623 0.091 Uiso 1 1 calc R U . . .
C25 C 0.3828(3) 0.45600(17) 0.62450(13) 0.0759(14) Uani 1 1 d G . . . .
H25 H 0.319087 0.486772 0.615435 0.091 Uiso 1 1 calc R U . . .
C24 C 0.3796(4) 0.4062(2) 0.66762(12) 0.114(3) Uani 1 1 d G . . . .
H24 H 0.313676 0.403652 0.687393 0.136 Uiso 1 1 calc R U . . .
C23 C 0.4748(5) 0.36021(17) 0.68117(14) 0.142(4) Uani 1 1 d G . . . .
H23 H 0.472625 0.326892 0.710017 0.170 Uiso 1 1 calc R U . . .
C22 C 0.5733(4) 0.36402(15) 0.65161(17) 0.127(4) Uani 1 1 d G . . . .
H22 H 0.636986 0.333250 0.660683 0.153 Uiso 1 1 calc R U . . .
C21 C 0.5765(3) 0.41382(16) 0.60850(15) 0.0865(17) Uani 1 1 d G . . . .
H21 H 0.642399 0.416369 0.588725 0.104 Uiso 1 1 calc R U . . .
C20 C 0.4813(2) 0.45981(12) 0.59495(10) 0.0531(8) Uani 1 1 d G . . . .
C4 C 0.4179(3) 0.6730(2) 0.62601(15) 0.0488(7) Uani 1 1 d . . . . .
C28 C 1.0116(4) 0.4779(3) 0.6040(2) 0.0751(13) Uani 1 1 d . . . . .
H28 H 1.080743 0.462012 0.590868 0.090 Uiso 1 1 calc R U . . .
C9 C 0.2937(4) 0.6493(3) 0.6331(2) 0.0742(13) Uani 1 1 d . . . . .
H9A H 0.241043 0.651520 0.595604 0.111 Uiso 1 1 calc R U . . .
H9B H 0.262799 0.678430 0.660966 0.111 Uiso 1 1 calc R U . . .
H9C H 0.297758 0.602950 0.647336 0.111 Uiso 1 1 calc R U . . .
C12 C 0.6404(5) 0.7980(2) 0.5784(2) 0.0678(11) Uani 1 1 d . . . . .
H12A H 0.719563 0.782489 0.573903 0.102 Uiso 1 1 calc R U . . .
H12B H 0.647448 0.836271 0.605131 0.102 Uiso 1 1 calc R U . . .
H12C H 0.596714 0.811736 0.540660 0.102 Uiso 1 1 calc R U . . .
C18 C 0.1621(5) 0.4402(3) 0.45380(19) 0.0759(14) Uani 1 1 d . . . . .
H18 H 0.133432 0.396467 0.443100 0.091 Uiso 1 1 calc R U . . .
C5 C 0.5290(3) 0.65029(18) 0.66157(13) 0.0457(7) Uani 1 1 d . . . . .
C6 C 0.6243(3) 0.69307(17) 0.64833(13) 0.0430(6) Uani 1 1 d . . . . .
C13 C 0.3562(5) 0.7721(3) 0.5497(2) 0.0743(12) Uani 1 1 d . . . . .
H13A H 0.394175 0.789882 0.518247 0.111 Uiso 1 1 calc R U . . .
H13B H 0.329499 0.809498 0.571546 0.111 Uiso 1 1 calc R U . . .
H13C H 0.287989 0.744472 0.533297 0.111 Uiso 1 1 calc R U . . .
C17 C 0.0876(4) 0.4963(3) 0.44070(19) 0.0738(14) Uani 1 1 d . . . . .
H17 H 0.008583 0.489889 0.421536 0.089 Uiso 1 1 calc R U . . .

loop_
_atom_site_aniso_label
_atom_site_aniso_U_11
_atom_site_aniso_U_22
_atom_site_aniso_U_33
_atom_site_aniso_U_23
_atom_site_aniso_U_13
_atom_site_aniso_U_12
Ru1 0.03212(9) 0.03342(9) 0.02547(8) -0.00224(8) 0.00704(6) -0.00234(8)
I1 0.07746(18) 0.04893(13) 0.08062(19) -0.01489(12) 0.00348(14) 0.02273(12)
Fe1 0.02332(14) 0.02803(16) 0.02747(15) -0.00197(12) 0.00502(12) -0.00532(12)
P2 0.0324(3) 0.0376(3) 0.0302(3) -0.0026(3) 0.0065(2) -0.0001(3)
P1 0.0413(4) 0.0366(3) 0.0323(3) -0.0016(3) 0.0079(3) -0.0088(3)
S1 0.0232(3) 0.0666(6) 0.0867(7) -0.0063(5) 0.0078(4) -0.0061(3)
S2 0.0546(5) 0.0421(4) 0.1079(9) 0.0133(5) 0.0232(5) -0.0197(4)
N3 0.0262(10) 0.0433(13) 0.0502(13) -0.0096(11) 0.0095(9) -0.0114(9)
N7 0.0336(11) 0.0296(10) 0.0433(12) 0.0041(9) 0.0068(9) -0.0047(8)
N6 0.0312(11) 0.0378(12) 0.0457(13) -0.0008(10) 0.0120(9) -0.0122(9)
N2 0.0260(10) 0.0364(11) 0.0462(12) -0.0014(10) 0.0060(9) -0.0015(8)
N4 0.0257(9) 0.0326(10) 0.0358(10) -0.0048(8) 0.0087(8) -0.0081(8)
N5 0.0258(9) 0.0335(11) 0.0320(10) -0.0038(8) 0.0073(8) -0.0101(8)
C31 0.0504(18) 0.0517(18) 0.0422(16) 0.0035(14) 0.0058(13) -0.0008(14)
C27 0.056(2) 0.064(2) 0.065(2) 0.0126(19) 0.0218(18) 0.0183(17)
C32 0.0323(13) 0.0421(15) 0.0412(14) -0.0033(12) 0.0082(11) -0.0016(11)
C37 0.0410(16) 0.058(2) 0.0534(18) -0.0020(15) -0.0024(14) -0.0051(14)
C26 0.0434(15) 0.0401(15) 0.0436(15) 0.0015(12) 0.0093(12) 0.0041(12)
C36 0.0442(18) 0.063(2) 0.083(3) -0.007(2) 0.0009(18) -0.0154(16)
N1 0.0379(12) 0.0394(12) 0.0304(11) 0.0001(9) 0.0076(9) -0.0018(9)
C1 0.0309(12) 0.0320(12) 0.0334(12) -0.0030(10) 0.0094(10) -0.0053(9)
C43 0.0264(11) 0.0398(13) 0.0357(12) -0.0045(10) 0.0090(9) -0.0017(9)
C42 0.0342(13) 0.0324(13) 0.0395(13) -0.0041(10) 0.0094(10) -0.0004(10)
C2 0.066(2) 0.0477(18) 0.063(2) -0.0224(16) 0.0271(18) -0.0166(16)
C33 0.0423(16) 0.064(2) 0.0492(17) 0.0086(15) 0.0049(14) -0.0142(15)
C39 0.0233(11) 0.0486(16) 0.0397(13) -0.0048(12) 0.0059(10) -0.0055(10)
C40 0.0480(17) 0.0319(14) 0.068(2) -0.0088(14) 0.0192(15) -0.0126(12)
C8 0.0499(17) 0.0491(17) 0.0466(16) -0.0070(13) 0.0151(13) 0.0101(14)
C16 0.0444(18) 0.099(3) 0.054(2) 0.004(2) 0.0104(16) -0.004(2)
C44 0.0310(14) 0.0534(19) 0.075(2) -0.0022(17) 0.0205(14) 0.0012(13)
C11 0.058(2) 0.072(3) 0.056(2) -0.0239(19) -0.0071(17) -0.0063(18)
C34 0.062(2) 0.071(3) 0.065(2) 0.018(2) 0.0103(18) -0.016(2)
C7 0.0566(18) 0.0379(15) 0.0449(15) -0.0099(12) 0.0141(13) -0.0006(13)
C41 0.0342(12) 0.0316(12) 0.0388(13) -0.0064(10) 0.0105(10) -0.0082(10)
C14 0.0464(16) 0.0578(19) 0.0348(14) -0.0010(13) 0.0060(12) -0.0152(14)
C15 0.0451(17) 0.066(2) 0.0443(16) 0.0016(15) 0.0090(13) -0.0111(15)
C45 0.0380(14) 0.0351(13) 0.0385(13) -0.0003(11) 0.0041(11) -0.0149(11)
C46 0.061(2) 0.044(2) 0.112(4) 0.024(2) -0.003(2) -0.0105(17)
C10 0.094(3) 0.070(3) 0.0332(15) 0.0029(15) 0.0163(17) -0.003(2)
C3 0.0466(16) 0.0478(16) 0.0351(13) -0.0097(12) 0.0137(12) -0.0039(12)
C30 0.068(2) 0.067(2) 0.052(2) 0.0178(18) 0.0033(18) 0.0018(19)
C38 0.0382(18) 0.082(3) 0.120(4) 0.014(3) 0.012(2) 0.0123(19)
C19 0.066(2) 0.064(2) 0.0492(18) -0.0075(16) 0.0047(16) -0.0236(18)
C35 0.055(2) 0.058(2) 0.095(3) 0.009(2) 0.022(2) -0.0173(18)
C29 0.069(3) 0.070(3) 0.083(3) 0.026(2) -0.004(2) 0.017(2)
C25 0.098(3) 0.087(3) 0.0420(18) 0.0051(19) 0.009(2) -0.046(3)
C24 0.169(6) 0.130(5) 0.039(2) 0.008(3) 0.006(3) -0.096(5)
C23 0.248(11) 0.097(5) 0.054(3) 0.030(3) -0.054(5) -0.092(6)
C22 0.190(8) 0.054(3) 0.104(5) 0.016(3) -0.074(5) -0.019(4)
C21 0.105(4) 0.048(2) 0.090(3) 0.007(2) -0.033(3) -0.009(2)
C20 0.069(2) 0.0430(17) 0.0418(15) 0.0038(13) -0.0058(15) -0.0204(15)
C4 0.0479(17) 0.060(2) 0.0420(15) -0.0112(14) 0.0190(13) 0.0014(14)
C28 0.061(2) 0.079(3) 0.088(3) 0.018(2) 0.020(2) 0.028(2)
C9 0.056(2) 0.101(4) 0.073(3) -0.011(3) 0.034(2) -0.003(2)
C12 0.087(3) 0.0379(17) 0.082(3) -0.0036(18) 0.022(2) -0.0085(18)
C18 0.076(3) 0.099(4) 0.052(2) -0.017(2) 0.010(2) -0.047(3)
C5 0.0607(19) 0.0508(17) 0.0276(12) -0.0071(12) 0.0127(12) 0.0000(14)
C6 0.0492(16) 0.0443(16) 0.0350(13) -0.0140(12) 0.0060(12) -0.0033(13)
C13 0.074(3) 0.072(3) 0.077(3) 0.002(2) 0.012(2) 0.031(2)
C17 0.047(2) 0.121(4) 0.052(2) -0.009(2) 0.0036(16) -0.026(2)

loop_
_atom_type_symbol
_atom_type_description
_atom_type_scat_dispersion_real
_atom_type_scat_dispersion_imag
_atom_type_scat_source
C C 0.0033 0.0016 'International Tables Vol C Tables 4.2.6.8 and 6.1.1.4'
H H 0.0000 0.0000 'International Tables Vol C Tables 4.2.6.8 and 6.1.1.4'
Fe Fe 0.3463 0.8444 'International Tables Vol C Tables 4.2.6.8 and 6.1.1.4'
I I -0.4742 1.8119 'International Tables Vol C Tables 4.2.6.8 and 6.1.1.4'
N N 0.0061 0.0033 'International Tables Vol C Tables 4.2.6.8 and 6.1.1.4'
P P 0.1023 0.0942 'International Tables Vol C Tables 4.2.6.8 and 6.1.1.4'
Ru Ru -1.2594 0.8363 'International Tables Vol C Tables 4.2.6.8 and 6.1.1.4'
S S 0.1246 0.1234 'International Tables Vol C Tables 4.2.6.8 and 6.1.1.4'

loop_
_geom_angle_atom_site_label_1
_geom_angle_atom_site_label_2
_geom_angle_atom_site_label_3
_geom_angle
_geom_angle_site_symmetry_1
_geom_angle_site_symmetry_3
_geom_angle_publ_flag
P2 Ru1 P1 82.28(3) . . ?
C1 Ru1 P2 85.62(8) . . ?
C1 Ru1 P1 85.18(8) . . ?
C1 Ru1 C8 90.36(12) . . ?
C1 Ru1 C7 100.27(12) . . ?
C1 Ru1 C4 115.55(13) . . ?
C1 Ru1 C5 151.21(12) . . ?
C1 Ru1 C6 136.43(12) . . ?
C8 Ru1 P2 144.90(10) . . ?
C8 Ru1 P1 132.17(10) . . ?
C8 Ru1 C4 36.69(13) . . ?
C8 Ru1 C5 61.63(13) . . ?
C8 Ru1 C6 61.63(13) . . ?
C7 Ru1 P2 109.32(9) . . ?
C7 Ru1 P1 167.40(9) . . ?
C7 Ru1 C8 37.36(13) . . ?
C7 Ru1 C4 62.12(13) . . ?
C7 Ru1 C5 62.16(12) . . ?
C7 Ru1 C6 37.30(13) . . ?
C4 Ru1 P2 157.72(10) . . ?
C4 Ru1 P1 105.29(10) . . ?
C4 Ru1 C5 37.06(13) . . ?
C4 Ru1 C6 61.48(12) . . ?
C5 Ru1 P2 120.79(10) . . ?
C5 Ru1 P1 108.06(9) . . ?
C5 Ru1 C6 36.66(12) . . ?
C6 Ru1 P2 98.78(9) . . ?
C6 Ru1 P1 138.39(9) . . ?
N7 Fe1 N4 149.24(10) . . ?
N7 Fe1 N5 79.46(10) . . ?
N7 Fe1 N1 107.78(10) . . ?
N2 Fe1 N7 93.96(10) . . ?
N2 Fe1 N4 79.54(10) . . ?
N2 Fe1 N5 150.74(10) . . ?
N2 Fe1 N1 108.34(11) . . ?
N4 Fe1 N5 91.59(9) . . ?
N4 Fe1 N1 102.78(10) . . ?
N5 Fe1 N1 100.79(10) . . ?
C32 P2 Ru1 116.27(10) . . ?
C32 P2 C3 105.69(14) . . ?
C26 P2 Ru1 121.72(10) . . ?
C26 P2 C32 102.43(14) . . ?
C26 P2 C3 101.48(16) . . ?
C3 P2 Ru1 107.35(11) . . ?
C2 P1 Ru1 109.02(11) . . ?
C14 P1 Ru1 118.78(13) . . ?
C14 P1 C2 102.98(17) . . ?
C14 P1 C20 99.09(14) . . ?
C20 P1 Ru1 119.65(9) . . ?
C20 P1 C2 105.35(17) . . ?
C39 S1 C38 102.86(18) . . ?
C45 S2 C46 102.63(18) . . ?
C39 N3 N4 107.9(2) . . ?
Fe1 N7 H7 123.4 . . ?
C45 N7 Fe1 113.2(2) . . ?
C45 N7 H7 123.4 . . ?
C45 N6 N5 108.0(2) . . ?
Fe1 N2 H2 123.2 . . ?
C39 N2 Fe1 113.5(2) . . ?
C39 N2 H2 123.2 . . ?
N3 N4 Fe1 118.09(18) . . ?
C41 N4 Fe1 124.71(17) . . ?
C41 N4 N3 116.7(2) . . ?
N6 N5 Fe1 117.47(18) . . ?
C43 N5 Fe1 124.96(17) . . ?
C43 N5 N6 117.1(2) . . ?
C26 C31 H31 119.7 . . ?
C26 C31 C30 120.6(3) . . ?
C30 C31 H31 119.7 . . ?
C26 C27 H27 119.6 . . ?
C28 C27 H27 119.6 . . ?
C28 C27 C26 120.7(4) . . ?
C37 C32 P2 121.3(3) . . ?
C33 C32 P2 120.4(2) . . ?
C33 C32 C37 118.0(3) . . ?
C32 C37 H37 119.9 . . ?
C36 C37 C32 120.3(4) . . ?
C36 C37 H37 119.9 . . ?
C31 C26 P2 122.0(2) . . ?
C31 C26 C27 118.3(3) . . ?
C27 C26 P2 119.6(3) . . ?
C37 C36 H36 119.5 . . ?
C35 C36 C37 121.0(4) . . ?
C35 C36 H36 119.5 . . ?
C1 N1 Fe1 170.3(2) . . ?
N1 C1 Ru1 178.3(2) . . ?
N5 C43 C42 120.9(2) . . ?
N5 C43 C44 119.6(3) . . ?
C42 C43 C44 119.5(3) . . ?
C43 C42 H42 116.0 . . ?
C43 C42 C41 127.9(3) . . ?
C41 C42 H42 116.0 . . ?
P1 C2 H2A 108.7 . . ?
P1 C2 H2B 108.7 . . ?
H2A C2 H2B 107.6 . . ?
C3 C2 P1 114.1(2) . . ?
C3 C2 H2A 108.7 . . ?
C3 C2 H2B 108.7 . . ?
C32 C33 H33 119.5 . . ?
C32 C33 C34 120.9(3) . . ?
C34 C33 H33 119.5 . . ?
N3 C39 S1 113.3(2) . . ?
N2 C39 S1 126.3(2) . . ?
N2 C39 N3 120.4(2) . . ?
H40A C40 H40B 109.5 . . ?
H40A C40 H40C 109.5 . . ?
H40B C40 H40C 109.5 . . ?
C41 C40 H40A 109.5 . . ?
C41 C40 H40B 109.5 . . ?
C41 C40 H40C 109.5 . . ?
C7 C8 Ru1 70.67(18) . . ?
C7 C8 C13 124.8(4) . . ?
C4 C8 Ru1 72.35(19) . . ?
C4 C8 C7 108.7(3) . . ?
C4 C8 C13 126.4(4) . . ?
C13 C8 Ru1 126.3(3) . . ?
C15 C16 H16 120.3 . . ?
C17 C16 H16 120.3 . . ?
C17 C16 C15 119.4(5) . . ?
C43 C44 H44A 109.5 . . ?
C43 C44 H44B 109.5 . . ?
C43 C44 H44C 109.5 . . ?
H44A C44 H44B 109.5 . . ?
H44A C44 H44C 109.5 . . ?
H44B C44 H44C 109.5 . . ?
H11A C11 H11B 109.5 . . ?
H11A C11 H11C 109.5 . . ?
H11B C11 H11C 109.5 . . ?
C6 C11 H11A 109.5 . . ?
C6 C11 H11B 109.5 . . ?
C6 C11 H11C 109.5 . . ?
C33 C34 H34 119.6 . . ?
C35 C34 C33 120.8(4) . . ?
C35 C34 H34 119.6 . . ?
C8 C7 Ru1 71.98(19) . . ?
C8 C7 C12 126.2(4) . . ?
C8 C7 C6 107.3(3) . . ?
C12 C7 Ru1 126.1(2) . . ?
C6 C7 Ru1 72.83(17) . . ?
C6 C7 C12 126.1(4) . . ?
N4 C41 C42 120.8(2) . . ?
N4 C41 C40 119.6(2) . . ?
C42 C41 C40 119.6(3) . . ?
C15 C14 P1 120.8(3) . . ?
C15 C14 C19 119.0(3) . . ?
C19 C14 P1 120.2(3) . . ?
C16 C15 H15 119.7 . . ?
C14 C15 C16 120.6(4) . . ?
C14 C15 H15 119.7 . . ?
N7 C45 S2 125.8(2) . . ?
N7 C45 N6 121.0(2) . . ?
N6 C45 S2 113.1(2) . . ?
S2 C46 H46A 109.5 . . ?
S2 C46 H46B 109.5 . . ?
S2 C46 H46C 109.5 . . ?
H46A C46 H46B 109.5 . . ?
H46A C46 H46C 109.5 . . ?
H46B C46 H46C 109.5 . . ?
H10A C10 H10B 109.5 . . ?
H10A C10 H10C 109.5 . . ?
H10B C10 H10C 109.5 . . ?
C5 C10 H10A 109.5 . . ?
C5 C10 H10B 109.5 . . ?
C5 C10 H10C 109.5 . . ?
P2 C3 H3A 109.4 . . ?
P2 C3 H3B 109.4 . . ?
C2 C3 P2 111.0(2) . . ?
C2 C3 H3A 109.4 . . ?
C2 C3 H3B 109.4 . . ?
H3A C3 H3B 108.0 . . ?
C31 C30 H30 119.9 . . ?
C29 C30 C31 120.2(4) . . ?
C29 C30 H30 119.9 . . ?
S1 C38 H38A 109.5 . . ?
S1 C38 H38B 109.5 . . ?
S1 C38 H38C 109.5 . . ?
H38A C38 H38B 109.5 . . ?
H38A C38 H38C 109.5 . . ?
H38B C38 H38C 109.5 . . ?
C14 C19 H19 120.1 . . ?
C18 C19 C14 119.8(5) . . ?
C18 C19 H19 120.1 . . ?
C36 C35 H35 120.5 . . ?
C34 C35 C36 118.9(4) . . ?
C34 C35 H35 120.5 . . ?
C30 C29 H29 119.8 . . ?
C30 C29 C28 120.3(4) . . ?
C28 C29 H29 119.8 . . ?
C24 C25 H25 120.0 . . ?
C24 C25 C20 120.0 . . ?
C20 C25 H25 120.0 . . ?
C25 C24 H24 120.0 . . ?
C23 C24 C25 120.0 . . ?
C23 C24 H24 120.0 . . ?
C24 C23 H23 120.0 . . ?
C24 C23 C22 120.0 . . ?
C22 C23 H23 120.0 . . ?
C23 C22 H22 120.0 . . ?
C21 C22 C23 120.0 . . ?
C21 C22 H22 120.0 . . ?
C22 C21 H21 120.0 . . ?
C22 C21 C20 120.0 . . ?
C20 C21 H21 120.0 . . ?
C25 C20 P1 117.73(17) . . ?
C21 C20 P1 122.27(17) . . ?
C21 C20 C25 120.0 . . ?
C8 C4 Ru1 70.95(17) . . ?
C8 C4 C9 126.4(4) . . ?
C8 C4 C5 107.8(3) . . ?
C9 C4 Ru1 130.6(3) . . ?
C5 C4 Ru1 71.47(17) . . ?
C5 C4 C9 125.1(4) . . ?
C27 C28 C29 119.9(4) . . ?
C27 C28 H28 120.1 . . ?
C29 C28 H28 120.1 . . ?
C4 C9 H9A 109.5 . . ?
C4 C9 H9B 109.5 . . ?
C4 C9 H9C 109.5 . . ?
H9A C9 H9B 109.5 . . ?
H9A C9 H9C 109.5 . . ?
H9B C9 H9C 109.5 . . ?
C7 C12 H12A 109.5 . . ?
C7 C12 H12B 109.5 . . ?
C7 C12 H12C 109.5 . . ?
H12A C12 H12B 109.5 . . ?
H12A C12 H12C 109.5 . . ?
H12B C12 H12C 109.5 . . ?
C19 C18 H18 119.9 . . ?
C17 C18 C19 120.2(4) . . ?
C17 C18 H18 119.9 . . ?
C10 C5 Ru1 130.3(3) . . ?
C4 C5 Ru1 71.47(17) . . ?
C4 C5 C10 125.2(3) . . ?
C6 C5 Ru1 71.80(16) . . ?
C6 C5 C10 126.1(3) . . ?
C6 C5 C4 107.9(3) . . ?
C11 C6 Ru1 130.8(2) . . ?
C7 C6 Ru1 69.87(17) . . ?
C7 C6 C11 124.5(3) . . ?
C5 C6 Ru1 71.54(16) . . ?
C5 C6 C11 126.8(3) . . ?
C5 C6 C7 108.2(3) . . ?
C8 C13 H13A 109.5 . . ?
C8 C13 H13B 109.5 . . ?
C8 C13 H13C 109.5 . . ?
H13A C13 H13B 109.5 . . ?
H13A C13 H13C 109.5 . . ?
H13B C13 H13C 109.5 . . ?
C16 C17 C18 120.9(4) . . ?
C16 C17 H17 119.5 . . ?
C18 C17 H17 119.5 . . ?

loop_
_geom_bond_atom_site_label_1
_geom_bond_atom_site_label_2
_geom_bond_distance
_geom_bond_site_symmetry_2
_geom_bond_publ_flag
Ru1 P2 2.2835(7) . ?
Ru1 P1 2.2963(7) . ?
Ru1 C1 1.953(3) . ?
Ru1 C8 2.250(3) . ?
Ru1 C7 2.232(3) . ?
Ru1 C4 2.268(3) . ?
Ru1 C5 2.268(3) . ?
Ru1 C6 2.271(3) . ?
Fe1 N7 1.901(2) . ?
Fe1 N2 1.892(2) . ?
Fe1 N4 1.908(2) . ?
Fe1 N5 1.915(2) . ?
Fe1 N1 1.944(2) . ?
P2 C32 1.833(3) . ?
P2 C26 1.828(3) . ?
P2 C3 1.837(3) . ?
P1 C2 1.864(4) . ?
P1 C14 1.841(3) . ?
P1 C20 1.847(2) . ?
S1 C39 1.751(3) . ?
S1 C38 1.803(5) . ?
S2 C45 1.752(3) . ?
S2 C46 1.799(5) . ?
N3 N4 1.361(3) . ?
N3 C39 1.339(4) . ?
N7 H7 0.8600 . ?
N7 C45 1.314(4) . ?
N6 N5 1.366(3) . ?
N6 C45 1.333(4) . ?
N2 H2 0.8600 . ?
N2 C39 1.320(4) . ?
N4 C41 1.344(4) . ?
N5 C43 1.342(4) . ?
C31 H31 0.9300 . ?
C31 C26 1.380(5) . ?
C31 C30 1.404(5) . ?
C27 H27 0.9300 . ?
C27 C26 1.407(5) . ?
C27 C28 1.383(6) . ?
C32 C37 1.399(4) . ?
C32 C33 1.386(5) . ?
C37 H37 0.9300 . ?
C37 C36 1.384(5) . ?
C36 H36 0.9300 . ?
C36 C35 1.382(7) . ?
N1 C1 1.162(3) . ?
C43 C42 1.397(4) . ?
C43 C44 1.501(4) . ?
C42 H42 0.9300 . ?
C42 C41 1.397(4) . ?
C2 H2A 0.9700 . ?
C2 H2B 0.9700 . ?
C2 C3 1.515(5) . ?
C33 H33 0.9300 . ?
C33 C34 1.389(5) . ?
C40 H40A 0.9600 . ?
C40 H40B 0.9600 . ?
C40 H40C 0.9600 . ?
C40 C41 1.497(4) . ?
C8 C7 1.435(5) . ?
C8 C4 1.422(5) . ?
C8 C13 1.515(5) . ?
C16 H16 0.9300 . ?
C16 C15 1.400(5) . ?
C16 C17 1.367(7) . ?
C44 H44A 0.9600 . ?
C44 H44B 0.9600 . ?
C44 H44C 0.9600 . ?
C11 H11A 0.9600 . ?
C11 H11B 0.9600 . ?
C11 H11C 0.9600 . ?
C11 C6 1.499(5) . ?
C34 H34 0.9300 . ?
C34 C35 1.370(6) . ?
C7 C12 1.501(5) . ?
C7 C6 1.441(5) . ?
C14 C15 1.390(6) . ?
C14 C19 1.396(5) . ?
C15 H15 0.9300 . ?
C46 H46A 0.9600 . ?
C46 H46B 0.9600 . ?
C46 H46C 0.9600 . ?
C10 H10A 0.9600 . ?
C10 H10B 0.9600 . ?
C10 H10C 0.9600 . ?
C10 C5 1.501(5) . ?
C3 H3A 0.9700 . ?
C3 H3B 0.9700 . ?
C30 H30 0.9300 . ?
C30 C29 1.364(7) . ?
C38 H38A 0.9600 . ?
C38 H38B 0.9600 . ?
C38 H38C 0.9600 . ?
C19 H19 0.9300 . ?
C19 C18 1.393(6) . ?
C35 H35 0.9300 . ?
C29 H29 0.9300 . ?
C29 C28 1.384(7) . ?
C25 H25 0.9300 . ?
C25 C24 1.3900 . ?
C25 C20 1.3900 . ?
C24 H24 0.9300 . ?
C24 C23 1.3900 . ?
C23 H23 0.9300 . ?
C23 C22 1.3900 . ?
C22 H22 0.9300 . ?
C22 C21 1.3900 . ?
C21 H21 0.9300 . ?
C21 C20 1.3900 . ?
C4 C9 1.503(6) . ?
C4 C5 1.442(5) . ?
C28 H28 0.9300 . ?
C9 H9A 0.9600 . ?
C9 H9B 0.9600 . ?
C9 H9C 0.9600 . ?
C12 H12A 0.9600 . ?
C12 H12B 0.9600 . ?
C12 H12C 0.9600 . ?
C18 H18 0.9300 . ?
C18 C17 1.379(8) . ?
C5 C6 1.428(5) . ?
C13 H13A 0.9600 . ?
C13 H13B 0.9600 . ?
C13 H13C 0.9600 . ?
C17 H17 0.9300 . ?

loop_
_geom_torsion_atom_site_label_1
_geom_torsion_atom_site_label_2
_geom_torsion_atom_site_label_3
_geom_torsion_atom_site_label_4
_geom_torsion
_geom_torsion_site_symmetry_1
_geom_torsion_site_symmetry_2
_geom_torsion_site_symmetry_3
_geom_torsion_site_symmetry_4
_geom_torsion_publ_flag
Ru1 P2 C32 C37 104.1(3) . . . . ?
Ru1 P2 C32 C33 -70.2(3) . . . . ?
Ru1 P2 C26 C31 1.7(3) . . . . ?
Ru1 P2 C26 C27 178.6(3) . . . . ?
Ru1 P2 C3 C2 -41.9(3) . . . . ?
Ru1 P1 C2 C3 5.4(3) . . . . ?
Ru1 P1 C14 C15 1.1(3) . . . . ?
Ru1 P1 C14 C19 -177.9(2) . . . . ?
Ru1 P1 C20 C25 84.65(16) . . . . ?
Ru1 P1 C20 C21 -95.89(17) . . . . ?
Ru1 C8 C7 C12 121.9(4) . . . . ?
Ru1 C8 C7 C6 -64.8(2) . . . . ?
Ru1 C8 C4 C9 -127.0(4) . . . . ?
Ru1 C8 C4 C5 62.3(2) . . . . ?
Ru1 C7 C6 C11 126.4(3) . . . . ?
Ru1 C7 C6 C5 -61.6(2) . . . . ?
Ru1 C4 C5 C10 -126.8(3) . . . . ?
Ru1 C4 C5 C6 63.0(2) . . . . ?
Ru1 C5 C6 C11 -127.7(3) . . . . ?
Ru1 C5 C6 C7 60.5(2) . . . . ?
Fe1 N7 C45 S2 -173.69(17) . . . . ?
Fe1 N7 C45 N6 6.1(4) . . . . ?
Fe1 N2 C39 S1 173.58(18) . . . . ?
Fe1 N2 C39 N3 -5.9(4) . . . . ?
Fe1 N4 C41 C42 -19.6(4) . . . . ?
Fe1 N4 C41 C40 162.9(2) . . . . ?
Fe1 N5 C43 C42 16.2(4) . . . . ?
Fe1 N5 C43 C44 -165.4(2) . . . . ?
P2 C32 C37 C36 -175.9(3) . . . . ?
P2 C32 C33 C34 177.0(3) . . . . ?
P1 C2 C3 P2 22.8(4) . . . . ?
P1 C14 C15 C16 -178.7(3) . . . . ?
P1 C14 C19 C18 179.3(3) . . . . ?
N3 N4 C41 C42 169.0(3) . . . . ?
N3 N4 C41 C40 -8.5(4) . . . . ?
N7 Fe1 N2 C39 155.8(2) . . . . ?
N6 N5 C43 C42 -171.4(3) . . . . ?
N6 N5 C43 C44 7.0(4) . . . . ?
N4 Fe1 N2 C39 6.1(2) . . . . ?
N4 N3 C39 S1 -178.5(2) . . . . ?
N4 N3 C39 N2 1.1(4) . . . . ?
N5 Fe1 N2 C39 80.3(3) . . . . ?
N5 N6 C45 S2 -179.77(19) . . . . ?
N5 N6 C45 N7 0.4(4) . . . . ?
N5 C43 C42 C41 6.7(5) . . . . ?
C31 C30 C29 C28 -1.4(8) . . . . ?
C32 P2 C26 C31 133.7(3) . . . . ?
C32 P2 C26 C27 -49.4(3) . . . . ?
C32 P2 C3 C2 -166.6(3) . . . . ?
C32 C37 C36 C35 -0.9(6) . . . . ?
C32 C33 C34 C35 -1.2(7) . . . . ?
C37 C32 C33 C34 2.5(6) . . . . ?
C37 C36 C35 C34 2.2(7) . . . . ?
C26 P2 C32 C37 -31.1(3) . . . . ?
C26 P2 C32 C33 154.6(3) . . . . ?
C26 P2 C3 C2 86.8(3) . . . . ?
C26 C31 C30 C29 1.1(6) . . . . ?
C26 C27 C28 C29 -0.4(8) . . . . ?
N1 Fe1 N2 C39 -94.0(2) . . . . ?
C43 C42 C41 N4 -5.0(5) . . . . ?
C43 C42 C41 C40 172.5(3) . . . . ?
C2 P1 C14 C15 -119.5(3) . . . . ?
C2 P1 C14 C19 61.6(3) . . . . ?
C2 P1 C20 C25 -152.31(18) . . . . ?
C2 P1 C20 C21 27.1(2) . . . . ?
C33 C32 C37 C36 -1.4(5) . . . . ?
C33 C34 C35 C36 -1.2(8) . . . . ?
C39 N3 N4 Fe1 4.3(3) . . . . ?
C39 N3 N4 C41 176.3(2) . . . . ?
C8 C7 C6 Ru1 64.2(2) . . . . ?
C8 C7 C6 C11 -169.4(3) . . . . ?
C8 C7 C6 C5 2.6(3) . . . . ?
C8 C4 C5 Ru1 -62.0(2) . . . . ?
C8 C4 C5 C10 171.2(3) . . . . ?
C8 C4 C5 C6 0.9(3) . . . . ?
C44 C43 C42 C41 -171.7(3) . . . . ?
C7 C8 C4 Ru1 -61.7(2) . . . . ?
C7 C8 C4 C9 171.3(4) . . . . ?
C7 C8 C4 C5 0.7(4) . . . . ?
C14 P1 C2 C3 132.4(3) . . . . ?
C14 P1 C20 C25 -46.06(19) . . . . ?
C14 P1 C20 C21 133.40(19) . . . . ?
C14 C19 C18 C17 -0.8(6) . . . . ?
C15 C16 C17 C18 0.0(6) . . . . ?
C15 C14 C19 C18 0.4(5) . . . . ?
C45 N6 N5 Fe1 -6.9(3) . . . . ?
C45 N6 N5 C43 -179.8(2) . . . . ?
C46 S2 C45 N7 -8.7(3) . . . . ?
C46 S2 C45 N6 171.5(3) . . . . ?
C10 C5 C6 Ru1 127.1(3) . . . . ?
C10 C5 C6 C11 -0.6(5) . . . . ?
C10 C5 C6 C7 -172.4(3) . . . . ?
C3 P2 C32 C37 -136.9(3) . . . . ?
C3 P2 C32 C33 48.8(3) . . . . ?
C3 P2 C26 C31 -117.2(3) . . . . ?
C3 P2 C26 C27 59.7(3) . . . . ?
C30 C31 C26 P2 176.7(3) . . . . ?
C30 C31 C26 C27 -0.3(6) . . . . ?
C30 C29 C28 C27 1.1(8) . . . . ?
C38 S1 C39 N3 -165.1(3) . . . . ?
C38 S1 C39 N2 15.3(4) . . . . ?
C19 C14 C15 C16 0.2(5) . . . . ?
C19 C18 C17 C16 0.6(7) . . . . ?
C25 C24 C23 C22 0.0 . . . . ?
C24 C25 C20 P1 179.5(2) . . . . ?
C24 C25 C20 C21 0.0 . . . . ?
C24 C23 C22 C21 0.0 . . . . ?
C23 C22 C21 C20 0.0 . . . . ?
C22 C21 C20 P1 -179.4(2) . . . . ?
C22 C21 C20 C25 0.0 . . . . ?
C20 P1 C2 C3 -124.2(3) . . . . ?
C20 P1 C14 C15 132.3(3) . . . . ?
C20 P1 C14 C19 -46.6(3) . . . . ?
C20 C25 C24 C23 0.0 . . . . ?
C4 C8 C7 Ru1 62.7(2) . . . . ?
C4 C8 C7 C12 -175.3(3) . . . . ?
C4 C8 C7 C6 -2.0(4) . . . . ?
C4 C5 C6 Ru1 -62.7(2) . . . . ?
C4 C5 C6 C11 169.6(3) . . . . ?
C4 C5 C6 C7 -2.2(3) . . . . ?
C28 C27 C26 P2 -177.1(4) . . . . ?
C28 C27 C26 C31 0.0(6) . . . . ?
C9 C4 C5 Ru1 127.2(4) . . . . ?
C9 C4 C5 C10 0.4(6) . . . . ?
C9 C4 C5 C6 -169.9(3) . . . . ?
C12 C7 C6 Ru1 -122.5(3) . . . . ?
C12 C7 C6 C11 3.9(5) . . . . ?
C12 C7 C6 C5 175.9(3) . . . . ?
C13 C8 C7 Ru1 -121.3(4) . . . . ?
C13 C8 C7 C12 0.6(6) . . . . ?
C13 C8 C7 C6 173.9(3) . . . . ?
C13 C8 C4 Ru1 122.4(4) . . . . ?
C13 C8 C4 C9 -4.5(6) . . . . ?
C13 C8 C4 C5 -175.2(3) . . . . ?
C17 C16 C15 C14 -0.4(6) . . . . ?

loop_
_twin_individual_id
_twin_individual_mass_fraction_refined
1 1.008(10)
2 -0.008(10)
